data_9013632
loop_
_publ_author_name
'Lee, Y. J.'
'Stephens, P. W.'
'Tang, Y.'
'Li, W.'
'Phillips, B. L.'
'Parise, J. B.'
'Reeder, R. J.'

_publ_section_title
;
 Arsenate substitution in hydroxylapatite: Structural characterization of the
 Ca5(PxAs1-xO4)3OH solid solution
 Sample: As80
;
_journal_name_full 'American Mineralogist'
_journal_page_first 666
_journal_page_last 675
_journal_paper_doi 10.2138/am.2009.3120
_journal_volume 94
_journal_year 2009
_chemical_compound_source Synthetic
_chemical_formula_sum 'As2.405 Ca5 H O13 P0.595'
_chemical_name_mineral Johnbaumite
_space_group_IT_number 176
_symmetry_space_group_name_Hall '-P 6c'
_symmetry_space_group_name_H-M 'P 63/m'
_cell_angle_alpha 90
_cell_angle_beta 90
_cell_angle_gamma 120
_cell_length_a 9.6758
_cell_length_b 9.6758
_cell_length_c 6.9732
_cell_formula_units_Z 2
_cell_volume 565.375
_database_code_amcsd 0004929
_exptl_crystal_density_diffrn 3.571
_cod_original_formula_sum 'Ca5 (As2.405 P.595) O13 H'
_cod_database_code 9013632

loop_
_space_group_symop_operation_xyz
x,y,z
-x+y,-x,1/2-z
x-y,x,1/2+z
y,-x+y,-z
-y,x-y,z
x,y,1/2-z
-x,-y,1/2+z
x-y,x,-z
-x+y,-x,z
-y,x-y,1/2-z
y,-x+y,1/2+z
-x,-y,-z

loop_
_atom_site_label
_atom_site_fract_x
_atom_site_fract_y
_atom_site_fract_z
_atom_site_occupancy
_atom_site_U_iso_or_equiv
Ca1 0.33333 0.66667 0.00330 1.00000 0.00969
Ca2 0.24625 0.99780 0.25000 1.00000 0.00969
As 0.39681 0.36909 0.25000 0.80150 0.00969
P 0.39681 0.36909 0.25000 0.19850 0.00969
O1 0.31603 0.48819 0.25000 1.00000 0.00969
O2 0.59366 0.46606 0.25000 1.00000 0.00969
O3 0.33941 0.25085 0.05944 1.00000 0.00969
O-H4 0.00000 0.00000 0.69710 0.50000 0.00969

loop_
_cod_related_entry_id
_cod_related_entry_database
_cod_related_entry_code
1 AMCSD 0004929
